data_1534515
loop_
_publ_author_name
'Gerasimenko, A.V.'
'Antokhina, T.F.'
'Kavun, V.Ya.'
'Sergienko, V.I.'

_publ_section_title
;
 Crystal structure and dynamics of complex ions in the N H4 Li Ti F6
 compound, based on X-ray diffraction and nuclear magnetic resonance
;
_journal_name_full 'Zhurnal Neorganicheskoi Khimii'
_journal_page_first 1463
_journal_page_last 1465
_journal_volume 40
_journal_year 1995
_chemical_formula_sum 'F6 H4 Li N Ti'
_chemical_name_systematic '(N H4) Li (Ti F6)'
_space_group_IT_number 60
_symmetry_space_group_name_Hall '-P 2ac 2b'
_symmetry_space_group_name_H-M 'P b n a'
_cell_angle_alpha 90
_cell_angle_beta 90
_cell_angle_gamma 90
_cell_formula_units_Z 8
_cell_length_a 12.321
_cell_length_b 10.325
_cell_length_c 7.745
_cell_volume 985.275
_citation_journal_id_ASTM ZNOKAQ
_cod_data_source_file Gerasimenko_ZNOKAQ_1995_1519.cif
_cod_data_source_block H4F6Li1N1Ti1
_cod_original_cell_volume 985.2749
_cod_original_sg_symbol_Hall '-P 2n 2ab (y,z,x)'
_cod_original_formula_sum 'H4 F6 Li1 N1 Ti1'
_cod_database_code 1534515

loop_
_symmetry_equiv_pos_as_xyz
x,y,z
-x+1/2,y+1/2,-z+1/2
-x+1/2,-y,z+1/2
x,-y+1/2,-z
-x,-y,-z
x-1/2,-y-1/2,z-1/2
x-1/2,y,-z-1/2
-x,y-1/2,z

loop_
_atom_site_label
_atom_site_type_symbol
_atom_site_fract_x
_atom_site_fract_y
_atom_site_fract_z
_atom_site_occupancy
_atom_site_U_iso_or_equiv
_atom_site_attached_hydrogens
F5 F-1 0.0016 0.4922 0.2769 1 0.0 0
Li1 Li+1 0.3593 0.5756 0.2539 1 0.0 0
F4 F-1 0.2865 0.3803 0.2292 1 0.0 0
F3 F-1 0.0905 0.2577 0.2272 1 0.0 0
Ti1 Ti+4 0.14114 0.42733 0.25001 1 0.0 0
N2 N-3 0.3986 0.25 0.5 1 0.0 4
F1 F-1 0.1958 0.5961 0.2688 1 0.0 0
F2 F-1 0.1483 0.4034 0.4829 1 0.0 0
N1 N-3 0.4275 0.25 0 1 0.0 4
F6 F-1 0.1275 0.4489 0.0171 1 0.0 0
